data_8106781
loop_
_publ_author_name
'Yan, Hao-Jie'
'Wang, Zhi-Peng'
'Zhang, Qi-Qi'
'Chen, Wen-Hua'

_publ_section_title
;
 Crystal structure of 4-((pyridin-4-ylmethyl)sulfinyl)pyridine, C11H10N2OS
;
_journal_issue 1
_journal_name_full 'Zeitschrift f\"ur Kristallographie - New Crystal Structures'
_journal_page_first 47
_journal_page_last 48
_journal_paper_doi 10.1515/ncrs-2014-9102
_journal_volume 231
_journal_year 2016
_chemical_formula_sum 'C11 H10 N2 O S'
_chemical_formula_weight 218.27
_space_group_crystal_system monoclinic
_space_group_IT_number 7
_space_group_name_Hall 'P -2yc'
_space_group_name_H-M_alt 'P 1 c 1'
_atom_sites_solution_hydrogens geom
_cell_angle_alpha 90
_cell_angle_beta 107.934(6)
_cell_angle_gamma 90
_cell_formula_units_Z 2
_cell_length_a 12.050(3)
_cell_length_b 5.5218(13)
_cell_length_c 8.1813(19)
_cell_measurement_temperature 296(2)
_cell_volume 517.9(2)
_computing_structure_refinement 'SHELXL-2014 (Sheldrick, 2014)'
_diffrn_ambient_temperature 296(2)
_diffrn_measured_fraction_theta_full 0.999
_diffrn_measured_fraction_theta_max 0.992
_diffrn_measurement_device_type 'Bruker Smart ApexII'
_diffrn_radiation_type MoK\a
_diffrn_radiation_wavelength 0.71073
_diffrn_reflns_av_R_equivalents 0.0413
_diffrn_reflns_av_unetI/netI 0.0420
_diffrn_reflns_Laue_measured_fraction_full 0.999
_diffrn_reflns_Laue_measured_fraction_max 0.992
_diffrn_reflns_limit_h_max 15
_diffrn_reflns_limit_h_min -15
_diffrn_reflns_limit_k_max 7
_diffrn_reflns_limit_k_min -7
_diffrn_reflns_limit_l_max 10
_diffrn_reflns_limit_l_min -10
_diffrn_reflns_number 5839
_diffrn_reflns_point_group_measured_fraction_full 0.986
_diffrn_reflns_point_group_measured_fraction_max 0.961
_diffrn_reflns_theta_full 25.242
_diffrn_reflns_theta_max 27.856
_diffrn_reflns_theta_min 3.554
_exptl_absorpt_coefficient_mu 0.284
_exptl_absorpt_correction_T_max 0.7456
_exptl_absorpt_correction_T_min 0.5888
_exptl_absorpt_correction_type multi-scan
_exptl_absorpt_process_details SADABS
_exptl_crystal_colour Colorless
_exptl_crystal_density_diffrn 1.400
_exptl_crystal_description Block
_exptl_crystal_F_000 228
_exptl_crystal_size_max 0.50
_exptl_crystal_size_mid 0.40
_exptl_crystal_size_min 0.30
_refine_diff_density_max 0.262
_refine_diff_density_min -0.213
_refine_diff_density_rms 0.051
_refine_ls_abs_structure_details
;
 Flack x determined using 822 quotients [(I+)-(I-)]/[(I+)+(I-)]
 (Parsons, Flack and Wagner, Acta Cryst. B69 (2013) 249-259).
;
_refine_ls_abs_structure_Flack 0.42(6)
_refine_ls_extinction_coef .
_refine_ls_extinction_method none
_refine_ls_goodness_of_fit_ref 1.024
_refine_ls_hydrogen_treatment constr
_refine_ls_matrix_type full
_refine_ls_number_parameters 136
_refine_ls_number_reflns 2375
_refine_ls_number_restraints 2
_refine_ls_restrained_S_all 1.024
_refine_ls_R_factor_all 0.0586
_refine_ls_R_factor_gt 0.0483
_refine_ls_shift/su_max 0.000
_refine_ls_shift/su_mean 0.000
_refine_ls_structure_factor_coef Fsqd
_refine_ls_weighting_details 'w=1/[\s^2^(Fo^2^)+(0.0786P)^2^] where P=(Fo^2^+2Fc^2^)/3'
_refine_ls_weighting_scheme calc
_refine_ls_wR_factor_gt 0.1176
_refine_ls_wR_factor_ref 0.1247
_reflns_Friedel_coverage 0.932
_reflns_Friedel_fraction_full 0.973
_reflns_Friedel_fraction_max 0.930
_reflns_number_gt 2012
_reflns_number_total 2375
_reflns_threshold_expression 'I > 2\s(I)'
_cod_data_source_file suppl_ncrs-2014-9102_suppl.cif
_cod_data_source_block 9102
_cod_depositor_comments
;
The following automatic conversions were performed:

data item '_exptl_absorpt_correction_type' value 'Multi-Scan' was
changed to 'multi-scan' in accordance with the built-in table derived
from the CIF Core dictionary named 'cif_core.dic' version 2.4.5 last
updated on 2014-11-21.

Automatic conversion script
Id: cif_fix_values 8738 2021-04-28 16:35:53Z antanas 
;
_cod_original_sg_symbol_H-M 'P c'
_cod_database_code 8106781
_shelx_space_group_comment
;
The symmetry employed for this shelxl refinement is uniquely defined
by the following loop, which should always be used as a source of
symmetry information in preference to the above space-group names.
They are only intended as comments.
;
_shelxl_version_number 2014-3

loop_
_space_group_symop_operation_xyz
'x, y, z'
'x, -y, z+1/2'

loop_
_atom_site_label
_atom_site_type_symbol
_atom_site_fract_x
_atom_site_fract_y
_atom_site_fract_z
_atom_site_U_iso_or_equiv
_atom_site_adp_type
_atom_site_occupancy
_atom_site_site_symmetry_order
_atom_site_calc_flag
_atom_site_refinement_flags_posn
_atom_site_refinement_flags_adp
_atom_site_refinement_flags_occupancy
_atom_site_disorder_assembly
_atom_site_disorder_group
S1 S 0.68510(10) 0.34112(18) 0.94007(13) 0.0436(3) Uani 1 1 d . . . . .
O1 O 0.7049(3) 0.6036(5) 0.9788(5) 0.0600(10) Uani 1 1 d . . . . .
N1 N 0.3143(3) 0.1820(7) 0.9437(6) 0.0535(10) Uani 1 1 d . . . . .
N2 N 1.1312(3) 0.3012(8) 1.2017(6) 0.0567(11) Uani 1 1 d . . . . .
C1 C 0.3725(4) 0.0288(9) 0.8731(7) 0.0536(12) Uani 1 1 d . . . . .
H1A H 0.3345 -0.1107 0.8208 0.064 Uiso 1 1 calc R U . . .
C2 C 0.4857(4) 0.0664(8) 0.8739(6) 0.0475(10) Uani 1 1 d . . . . .
H2A H 0.5233 -0.0461 0.8248 0.057 Uiso 1 1 calc R U . . .
C3 C 0.5418(3) 0.2741(7) 0.9488(5) 0.0362(8) Uani 1 1 d . . . . .
C4 C 0.4832(4) 0.4372(8) 1.0202(6) 0.0442(9) Uani 1 1 d . . . . .
H4A H 0.5187 0.5801 1.0702 0.053 Uiso 1 1 calc R U . . .
C5 C 0.3701(4) 0.3824(9) 1.0154(7) 0.0549(12) Uani 1 1 d . . . . .
H5A H 0.3309 0.4912 1.0649 0.066 Uiso 1 1 calc R U . . .
C6 C 0.7654(3) 0.1678(7) 1.1350(5) 0.0380(8) Uani 1 1 d . . . . .
H6A H 0.7439 0.2228 1.2338 0.046 Uiso 1 1 calc R U . . .
H6B H 0.7483 -0.0038 1.1186 0.046 Uiso 1 1 calc R U . . .
C7 C 0.8946(3) 0.2156(7) 1.1610(5) 0.0365(8) Uani 1 1 d . . . . .
C8 C 0.9586(4) 0.0597(8) 1.0923(6) 0.0473(10) Uani 1 1 d . . . . .
H8A H 0.9238 -0.0767 1.0309 0.057 Uiso 1 1 calc R U . . .
C9 C 1.0747(4) 0.1098(9) 1.1162(7) 0.0580(13) Uani 1 1 d . . . . .
H9A H 1.1164 0.0028 1.0695 0.070 Uiso 1 1 calc R U . . .
C10 C 1.0683(4) 0.4506(9) 1.2666(7) 0.0525(12) Uani 1 1 d . . . . .
H10A H 1.1051 0.5865 1.3263 0.063 Uiso 1 1 calc R U . . .
C11 C 0.9522(4) 0.4156(8) 1.2504(6) 0.0462(10) Uani 1 1 d . . . . .
H11A H 0.9128 0.5251 1.2990 0.055 Uiso 1 1 calc R U . . .

loop_
_atom_site_aniso_label
_atom_site_aniso_U_11
_atom_site_aniso_U_22
_atom_site_aniso_U_33
_atom_site_aniso_U_23
_atom_site_aniso_U_13
_atom_site_aniso_U_12
S1 0.0365(5) 0.0476(5) 0.0470(5) 0.0035(5) 0.0134(4) -0.0035(5)
O1 0.053(2) 0.0428(15) 0.083(3) 0.0110(16) 0.0191(19) -0.0071(16)
N1 0.0325(17) 0.061(2) 0.067(3) -0.0002(19) 0.0152(18) 0.0030(16)
N2 0.0349(19) 0.064(3) 0.070(3) -0.001(2) 0.014(2) 0.0042(17)
C1 0.038(2) 0.048(2) 0.070(3) -0.003(2) 0.011(2) -0.0069(19)
C2 0.037(2) 0.042(2) 0.062(3) -0.009(2) 0.014(2) -0.0005(18)
C3 0.0312(17) 0.037(2) 0.038(2) 0.0035(16) 0.0078(16) 0.0006(16)
C4 0.042(2) 0.039(2) 0.051(2) -0.0036(19) 0.0133(19) 0.0019(17)
C5 0.044(2) 0.059(3) 0.064(3) -0.001(2) 0.021(2) 0.011(2)
C6 0.0256(17) 0.043(2) 0.043(2) -0.0058(16) 0.0074(15) 0.0003(15)
C7 0.0343(19) 0.036(2) 0.039(2) 0.0028(15) 0.0106(16) 0.0013(15)
C8 0.044(2) 0.044(2) 0.056(3) -0.0078(19) 0.018(2) 0.0053(19)
C9 0.040(2) 0.061(3) 0.073(3) -0.006(2) 0.018(2) 0.015(2)
C10 0.036(2) 0.051(3) 0.065(3) -0.009(2) 0.007(2) -0.0043(19)
C11 0.039(2) 0.044(2) 0.056(3) -0.006(2) 0.0158(19) 0.0038(18)

loop_
_atom_type_symbol
_atom_type_description
_atom_type_scat_dispersion_real
_atom_type_scat_dispersion_imag
_atom_type_scat_source
C C 0.0033 0.0016 'International Tables Vol C Tables 4.2.6.8 and 6.1.1.4'
H H 0.0000 0.0000 'International Tables Vol C Tables 4.2.6.8 and 6.1.1.4'
N N 0.0061 0.0033 'International Tables Vol C Tables 4.2.6.8 and 6.1.1.4'
O O 0.0106 0.0060 'International Tables Vol C Tables 4.2.6.8 and 6.1.1.4'
S S 0.1246 0.1234 'International Tables Vol C Tables 4.2.6.8 and 6.1.1.4'

loop_
_geom_angle_atom_site_label_1
_geom_angle_atom_site_label_2
_geom_angle_atom_site_label_3
_geom_angle
_geom_angle_site_symmetry_1
_geom_angle_site_symmetry_3
O1 S1 C3 106.7(2) . .
O1 S1 C6 108.21(19) . .
C3 S1 C6 96.50(17) . .
C5 N1 C1 117.0(4) . .
C9 N2 C10 115.9(4) . .
N1 C1 C2 123.5(4) . .
N1 C1 H1A 118.2 . .
C2 C1 H1A 118.2 . .
C3 C2 C1 118.5(4) . .
C3 C2 H2A 120.7 . .
C1 C2 H2A 120.7 . .
C2 C3 C4 119.2(4) . .
C2 C3 S1 120.2(3) . .
C4 C3 S1 120.5(3) . .
C3 C4 C5 118.2(4) . .
C3 C4 H4A 120.9 . .
C5 C4 H4A 120.9 . .
N1 C5 C4 123.5(4) . .
N1 C5 H5A 118.2 . .
C4 C5 H5A 118.2 . .
C7 C6 S1 105.6(3) . .
C7 C6 H6A 110.6 . .
S1 C6 H6A 110.6 . .
C7 C6 H6B 110.6 . .
S1 C6 H6B 110.6 . .
H6A C6 H6B 108.7 . .
C8 C7 C11 117.3(4) . .
C8 C7 C6 120.5(4) . .
C11 C7 C6 122.3(3) . .
C9 C8 C7 119.0(4) . .
C9 C8 H8A 120.5 . .
C7 C8 H8A 120.5 . .
N2 C9 C8 124.4(4) . .
N2 C9 H9A 117.8 . .
C8 C9 H9A 117.8 . .
N2 C10 C11 124.0(4) . .
N2 C10 H10A 118.0 . .
C11 C10 H10A 118.0 . .
C10 C11 C7 119.4(4) . .
C10 C11 H11A 120.3 . .
C7 C11 H11A 120.3 . .

loop_
_geom_bond_atom_site_label_1
_geom_bond_atom_site_label_2
_geom_bond_distance
_geom_bond_site_symmetry_2
S1 O1 1.487(3) .
S1 C3 1.789(4) .
S1 C6 1.856(4) .
N1 C5 1.333(6) .
N1 C1 1.338(7) .
N2 C9 1.333(6) .
N2 C10 1.335(7) .
C1 C2 1.378(6) .
C1 H1A 0.9300 .
C2 C3 1.375(6) .
C2 H2A 0.9300 .
C3 C4 1.381(6) .
C4 C5 1.385(6) .
C4 H4A 0.9300 .
C5 H5A 0.9300 .
C6 C7 1.528(5) .
C6 H6A 0.9700 .
C6 H6B 0.9700 .
C7 C8 1.385(6) .
C7 C11 1.387(6) .
C8 C9 1.380(7) .
C8 H8A 0.9300 .
C9 H9A 0.9300 .
C10 C11 1.378(6) .
C10 H10A 0.9300 .
C11 H11A 0.9300 .

loop_
_geom_torsion_atom_site_label_1
_geom_torsion_atom_site_label_2
_geom_torsion_atom_site_label_3
_geom_torsion_atom_site_label_4
_geom_torsion
_geom_torsion_site_symmetry_1
_geom_torsion_site_symmetry_2
_geom_torsion_site_symmetry_3
_geom_torsion_site_symmetry_4
C5 N1 C1 C2 1.1(8) . . . .
N1 C1 C2 C3 -1.0(7) . . . .
C1 C2 C3 C4 -0.1(7) . . . .
C1 C2 C3 S1 -175.7(4) . . . .
O1 S1 C3 C2 162.0(3) . . . .
C6 S1 C3 C2 -86.7(4) . . . .
O1 S1 C3 C4 -13.6(4) . . . .
C6 S1 C3 C4 97.7(4) . . . .
C2 C3 C4 C5 0.9(6) . . . .
S1 C3 C4 C5 176.6(4) . . . .
C1 N1 C5 C4 -0.1(8) . . . .
C3 C4 C5 N1 -0.8(7) . . . .
O1 S1 C6 C7 -66.0(3) . . . .
C3 S1 C6 C7 -176.0(3) . . . .
S1 C6 C7 C8 -93.0(4) . . . .
S1 C6 C7 C11 86.0(4) . . . .
C11 C7 C8 C9 0.2(6) . . . .
C6 C7 C8 C9 179.2(4) . . . .
C10 N2 C9 C8 -0.1(8) . . . .
C7 C8 C9 N2 -0.2(8) . . . .
C9 N2 C10 C11 0.4(8) . . . .
N2 C10 C11 C7 -0.5(8) . . . .
C8 C7 C11 C10 0.1(7) . . . .
C6 C7 C11 C10 -178.8(4) . . . .
